data_4030599
loop_
_publ_author_name
'Azuaje, Jhonny'
'P\'erez-Rubio, Jos\'e M'
'Yaziji, Vicente'
'El Maatougui, Abdelaziz'
'Gonz\'alez-Gomez, Jos\'e Carlos'
'S\'anchez-Pedregal, V\?\'ictor M'
'Navarro-V\'azquez, Armando'
'Masaguer, Christian F.'
'Teijeira, Marta'
'Sotelo, Eddy'

_publ_section_title
;
 Integrated Ugi-Based Assembly of Functionally, Skeletally, and
 Stereochemically Diverse 1,4-Benzodiazepin-2-ones.
;
_journal_issue 3
_journal_name_full 'The Journal of organic chemistry'
_journal_page_first 1533
_journal_page_last 1549
_journal_paper_doi 10.1021/jo502382q
_journal_volume 80
_journal_year 2015
_chemical_absolute_configuration ad
_chemical_compound_source 'synthesis as described'
_chemical_formula_moiety 'C23 H35 N3 O2 S1'
_chemical_formula_sum 'C23 H35 N3 O2 S'
_chemical_formula_weight 417.6
_space_group_IT_number 19
_symmetry_cell_setting orthorhombic
_symmetry_Int_Tables_number 19
_symmetry_space_group_name_Hall 'P 2ac 2ab'
_symmetry_space_group_name_H-M 'P 21 21 21'
_atom_sites_solution_hydrogens geom
_atom_sites_solution_primary direct
_atom_sites_solution_secondary difmap
_audit_conform_dict_location ftp://ftp.iucr.org/pub/cif_core.dic
_audit_conform_dict_name cif_core.dic
_audit_conform_dict_version 2.4
_audit_creation_date 2012-01-11T14:02:35-00:00
_audit_creation_method 'WinGX routine CIF_UPDATE'
_cell_angle_alpha 90
_cell_angle_beta 90
_cell_angle_gamma 90
_cell_formula_units_Z 4
_cell_length_a 8.7897(4)
_cell_length_b 9.3515(5)
_cell_length_c 27.8276(12)
_cell_measurement_reflns_used 1908
_cell_measurement_temperature 100(2)
_cell_measurement_theta_max 22.04
_cell_measurement_theta_min 2.62
_cell_measurement_wavelength 0.71073
_cell_volume 2287.34(19)
_computing_cell_refinement 'APPEX2 (BRUKER AXS, 2005)'
_computing_data_collection 'APPEX2 (BRUKER AXS, 2005)'
_computing_data_reduction 'APPEX2 (BRUKER AXS, 2005)'
_computing_molecular_graphics 'Ortep-3 for Windows (Farrugia, 1997)'
_computing_publication_material 'WinGX publication routines (Farrugia, 1999)'
_computing_structure_refinement 'SHELXL-97 (Sheldrick, 2008)'
_computing_structure_solution 'SIR97 (Giacovazzo et al, 1997)'
_diffrn_ambient_temperature 100(2)
_diffrn_measured_fraction_theta_full 1
_diffrn_measured_fraction_theta_max 1
_diffrn_measurement_device 'four-circle diffractometer'
_diffrn_measurement_device_type 'BRUKER APPEX-II CCD'
_diffrn_measurement_method 'omega and phi scans'
_diffrn_radiation_monochromator graphite
_diffrn_radiation_probe x-ray
_diffrn_radiation_source 'fine-focus sealed tube'
_diffrn_radiation_type MoK\a
_diffrn_radiation_wavelength 0.7107
_diffrn_reflns_av_R_equivalents 0.0438
_diffrn_reflns_av_unetI/netI 0.0425
_diffrn_reflns_limit_h_max 10
_diffrn_reflns_limit_h_min -10
_diffrn_reflns_limit_k_max 11
_diffrn_reflns_limit_k_min 0
_diffrn_reflns_limit_l_max 33
_diffrn_reflns_limit_l_min 0
_diffrn_reflns_number 17935
_diffrn_reflns_theta_full 25.68
_diffrn_reflns_theta_max 25.68
_diffrn_reflns_theta_min 1.46
_exptl_absorpt_coefficient_mu 0.165
_exptl_absorpt_correction_T_max 1
_exptl_absorpt_correction_T_min 0.9460
_exptl_absorpt_correction_type multi-scan
_exptl_absorpt_process_details 'BRUKER SADABS'
_exptl_crystal_colour colourless
_exptl_crystal_density_diffrn 1.213
_exptl_crystal_density_method 'not measured'
_exptl_crystal_description prism
_exptl_crystal_F_000 904
_exptl_crystal_size_max 0.58
_exptl_crystal_size_mid 0.30
_exptl_crystal_size_min 0.18
_refine_diff_density_max 0.188
_refine_diff_density_min -0.247
_refine_diff_density_rms 0.041
_refine_ls_abs_structure_details 'Flack H D (1983), Acta Cryst. A39, 876-881'
_refine_ls_abs_structure_Flack -0.02(7)
_refine_ls_extinction_method none
_refine_ls_goodness_of_fit_ref 1.012
_refine_ls_hydrogen_treatment mixed
_refine_ls_matrix_type full
_refine_ls_number_parameters 272
_refine_ls_number_reflns 4349
_refine_ls_number_restraints 0
_refine_ls_restrained_S_all 1.012
_refine_ls_R_factor_all 0.0441
_refine_ls_R_factor_gt 0.038
_refine_ls_shift/su_max 0.001
_refine_ls_shift/su_mean 0
_refine_ls_structure_factor_coef Fsqd
_refine_ls_weighting_details 'calc w=1/[\s^2^(Fo^2^)+(0.0389P)^2^+0.4116P] where P=(Fo^2^+2Fc^2^)/3'
_refine_ls_weighting_scheme calc
_refine_ls_wR_factor_gt 0.0794
_refine_ls_wR_factor_ref 0.0821
_reflns_number_gt 3915
_reflns_number_total 4349
_reflns_threshold_expression >2\s(I)
_cod_data_source_file jo502382q_si_003.cif
_cod_data_source_block SY1JA414
_cod_depositor_comments 'Adding full bibliography for 4030599--4030601.cif.'
_cod_database_code 4030599

loop_
_symmetry_equiv_pos_as_xyz
'x, y, z'
'-x+1/2, -y, z+1/2'
'x+1/2, -y+1/2, -z'
'-x, y+1/2, -z+1/2'

loop_
_atom_site_label
_atom_site_type_symbol
_atom_site_fract_x
_atom_site_fract_y
_atom_site_fract_z
_atom_site_U_iso_or_equiv
_atom_site_adp_type
_atom_site_occupancy
_atom_site_symmetry_multiplicity
_atom_site_calc_flag
_atom_site_refinement_flags
C1 C 0.1488(3) 0.0914(2) 0.60971(8) 0.0329(6) Uani 1 1 d .
H1A H 0.1493 0.1311 0.6423 0.049 Uiso 1 1 calc R
H1B H 0.2101 0.0039 0.609 0.049 Uiso 1 1 calc R
H1C H 0.044 0.0691 0.6003 0.049 Uiso 1 1 calc R
C2 C 0.2195(3) 0.1360(2) 0.52403(7) 0.0275(5) Uani 1 1 d .
H2A H 0.273 0.0441 0.5249 0.041 Uiso 1 1 calc R
H2B H 0.2727 0.2013 0.5022 0.041 Uiso 1 1 calc R
H2C H 0.1152 0.1212 0.5126 0.041 Uiso 1 1 calc R
C3 C 0.1088(3) 0.3307(2) 0.57247(7) 0.0291(5) Uani 1 1 d .
H3A H 0.0091 0.3005 0.5604 0.044 Uiso 1 1 calc R
H3B H 0.1519 0.4029 0.5509 0.044 Uiso 1 1 calc R
H3C H 0.0972 0.3715 0.6047 0.044 Uiso 1 1 calc R
C4 C 0.2157(2) 0.2008(2) 0.57475(7) 0.0208(4) Uani 1 1 d .
C5 C 0.3713(2) 0.25902(19) 0.59170(6) 0.0180(4) Uani 1 1 d .
H5A H 0.4062 0.326 0.5665 0.022 Uiso 1 1 calc R
H5B H 0.3506 0.3177 0.6206 0.022 Uiso 1 1 calc R
C6 C 0.5093(2) 0.16410(19) 0.60419(6) 0.0157(4) Uani 1 1 d .
C7 C 0.6452(2) 0.2630(2) 0.61399(7) 0.0218(5) Uani 1 1 d .
H7A H 0.6217 0.3258 0.6412 0.033 Uiso 1 1 calc R
H7B H 0.6658 0.3211 0.5854 0.033 Uiso 1 1 calc R
H7C H 0.7351 0.2052 0.6216 0.033 Uiso 1 1 calc R
C8 C 0.5524(2) 0.0608(2) 0.56412(7) 0.0197(5) Uani 1 1 d .
H8A H 0.6497 0.0151 0.5718 0.03 Uiso 1 1 calc R
H8B H 0.5618 0.1134 0.5338 0.03 Uiso 1 1 calc R
H8C H 0.4733 -0.0125 0.5609 0.03 Uiso 1 1 calc R
C9 C 0.4530(2) 0.1228(2) 0.69238(7) 0.0156(4) Uani 1 1 d .
C10 C 0.4745(2) 0.0076(2) 0.73043(7) 0.0195(5) Uani 1 1 d .
H10A H 0.4216 -0.0805 0.7199 0.023 Uiso 1 1 calc R
H10B H 0.5842 -0.0147 0.7333 0.023 Uiso 1 1 calc R
C11 C 0.2612(2) 0.0221(2) 0.78882(6) 0.0147(4) Uani 1 1 d .
C12 C 0.1983(2) -0.1094(2) 0.77563(7) 0.0184(4) Uani 1 1 d .
H12 H 0.2605 -0.1792 0.7605 0.022 Uiso 1 1 calc R
C13 C 0.0473(2) -0.1391(2) 0.78429(7) 0.0204(5) Uani 1 1 d .
H13 H 0.0071 -0.2301 0.776 0.024 Uiso 1 1 calc R
C14 C -0.0461(2) -0.0372(2) 0.80493(7) 0.0211(5) Uani 1 1 d .
H14 H -0.1511 -0.0566 0.8099 0.025 Uiso 1 1 calc R
C15 C 0.0147(2) 0.0934(2) 0.81835(7) 0.0191(4) Uani 1 1 d .
H15 H -0.0498 0.1633 0.8324 0.023 Uiso 1 1 calc R
C16 C 0.1693(2) 0.12492(19) 0.81179(6) 0.0141(4) Uani 1 1 d .
C17 C 0.2312(2) 0.2626(2) 0.82998(6) 0.0149(4) Uani 1 1 d .
C18 C 0.1384(2) 0.3968(2) 0.82391(7) 0.0197(4) Uani 1 1 d .
H18A H 0.1813 0.473 0.8439 0.03 Uiso 1 1 calc R
H18B H 0.0331 0.3784 0.8337 0.03 Uiso 1 1 calc R
H18C H 0.1403 0.4264 0.7901 0.03 Uiso 1 1 calc R
C19 C 0.4508(2) 0.14519(19) 0.85780(6) 0.0140(4) Uani 1 1 d .
H19 H 0.3832 0.0649 0.8682 0.017 Uiso 1 1 calc R
C20 C 0.5164(2) 0.11190(18) 0.80865(7) 0.0148(4) Uani 1 1 d .
C21 C 0.5744(2) 0.1681(2) 0.89514(6) 0.0164(4) Uani 1 1 d .
H21A H 0.6288 0.2584 0.8881 0.02 Uiso 1 1 calc R
H21B H 0.649 0.0889 0.8932 0.02 Uiso 1 1 calc R
C22 C 0.5085(2) 0.1746(2) 0.94582(6) 0.0173(4) Uani 1 1 d .
H22A H 0.4531 0.085 0.953 0.021 Uiso 1 1 calc R
H22B H 0.4359 0.2553 0.9483 0.021 Uiso 1 1 calc R
C23 C 0.5611(3) 0.2510(3) 1.04153(7) 0.0360(6) Uani 1 1 d .
H23A H 0.5078 0.3414 1.0356 0.054 Uiso 1 1 calc R
H23B H 0.6333 0.2634 1.068 0.054 Uiso 1 1 calc R
H23C H 0.4871 0.1768 1.05 0.054 Uiso 1 1 calc R
N1 N 0.4851(2) 0.07497(17) 0.64771(5) 0.0154(4) Uani 1 1 d .
H1N H 0.524(2) -0.011(2) 0.6461(7) 0.018 Uiso 1 1 d .
N2 N 0.41659(18) 0.04955(16) 0.77749(5) 0.0150(3) Uani 1 1 d .
N3 N 0.35973(18) 0.27536(15) 0.85163(5) 0.0138(3) Uani 1 1 d .
O1 O 0.41170(16) 0.24482(13) 0.70251(4) 0.0209(3) Uani 1 1 d .
O2 O 0.64758(16) 0.14156(14) 0.79736(5) 0.0206(3) Uani 1 1 d .
S1 S 0.66209(6) 0.19871(6) 0.988244(19) 0.02936(15) Uani 1 1 d .

loop_
_atom_site_aniso_label
_atom_site_aniso_U_11
_atom_site_aniso_U_22
_atom_site_aniso_U_33
_atom_site_aniso_U_23
_atom_site_aniso_U_13
_atom_site_aniso_U_12
C1 0.0256(13) 0.0392(13) 0.0338(13) 0.0122(11) -0.0014(11) -0.0089(11)
C2 0.0276(13) 0.0291(11) 0.0257(12) -0.0063(9) -0.0092(10) 0.0023(10)
C3 0.0305(13) 0.0362(13) 0.0205(11) -0.0013(10) -0.0025(10) 0.0086(11)
C4 0.0235(12) 0.0225(10) 0.0162(10) 0.0026(9) -0.0012(9) -0.0005(9)
C5 0.0278(12) 0.0146(9) 0.0116(9) 0.0009(8) 0.0000(8) -0.0004(9)
C6 0.0226(11) 0.0125(9) 0.0120(9) 0.0003(8) 0.0023(8) 0.0000(8)
C7 0.0282(12) 0.0189(10) 0.0184(10) 0.0033(8) -0.0006(10) -0.0008(9)
C8 0.0274(12) 0.0185(10) 0.0134(10) 0.0009(8) 0.0012(9) 0.0008(9)
C9 0.0165(11) 0.0165(10) 0.0137(9) -0.0015(8) 0.0010(8) 0.0000(8)
C10 0.0265(12) 0.0197(10) 0.0124(9) -0.0011(8) 0.0047(9) 0.0065(9)
C11 0.0189(11) 0.0169(10) 0.0084(9) 0.0038(8) -0.0002(8) 0.0038(8)
C12 0.0255(12) 0.0176(10) 0.0121(9) -0.0002(8) -0.0037(9) 0.0061(9)
C13 0.0276(12) 0.0181(10) 0.0154(10) 0.0014(8) -0.0103(9) -0.0040(9)
C14 0.0195(12) 0.0269(11) 0.0168(10) 0.0023(9) -0.0039(9) -0.0013(9)
C15 0.0197(11) 0.0222(10) 0.0152(10) 0.0005(8) -0.0008(9) 0.0054(9)
C16 0.0151(10) 0.0175(9) 0.0097(9) 0.0009(7) -0.0018(8) 0.0038(8)
C17 0.0175(11) 0.0183(10) 0.0088(9) 0.0012(8) 0.0040(8) 0.0021(8)
C18 0.0225(12) 0.0175(10) 0.0192(10) -0.0037(8) -0.0015(9) 0.0049(9)
C19 0.0160(11) 0.0120(9) 0.0140(9) 0.0022(7) 0.0018(8) 0.0016(8)
C20 0.0191(11) 0.0092(9) 0.0162(10) 0.0043(7) 0.0019(9) 0.0046(8)
C21 0.0138(10) 0.0141(9) 0.0212(10) 0.0011(8) -0.0005(9) 0.0009(8)
C22 0.0205(11) 0.0157(10) 0.0159(10) 0.0027(8) -0.0042(9) -0.0004(9)
C23 0.0300(14) 0.0603(17) 0.0178(11) -0.0044(11) -0.0050(10) -0.0017(12)
N1 0.0240(10) 0.0097(8) 0.0125(8) -0.0002(6) -0.0003(7) 0.0017(7)
N2 0.0187(9) 0.0166(8) 0.0096(8) 0.0004(7) 0.0024(7) 0.0041(7)
N3 0.0160(9) 0.0142(8) 0.0111(7) 0.0001(6) 0.0026(7) 0.0023(7)
O1 0.0327(9) 0.0152(7) 0.0147(7) -0.0013(5) 0.0010(6) 0.0054(6)
O2 0.0163(8) 0.0201(7) 0.0253(7) 0.0052(6) 0.0062(6) 0.0022(6)
S1 0.0205(3) 0.0465(3) 0.0211(3) -0.0063(3) -0.0079(3) 0.0068(3)

loop_
_atom_type_symbol
_atom_type_description
_atom_type_scat_dispersion_real
_atom_type_scat_dispersion_imag
_atom_type_scat_source
C C 0.0033 0.0016 'International Tables Vol C Tables 4.2.6.8 and 6.1.1.4'
H H 0 0 'International Tables Vol C Tables 4.2.6.8 and 6.1.1.4'
N N 0.0061 0.0033 'International Tables Vol C Tables 4.2.6.8 and 6.1.1.4'
O O 0.0106 0.006 'International Tables Vol C Tables 4.2.6.8 and 6.1.1.4'
S S 0.1246 0.1234 'International Tables Vol C Tables 4.2.6.8 and 6.1.1.4'

loop_
_geom_angle_atom_site_label_1
_geom_angle_atom_site_label_2
_geom_angle_atom_site_label_3
_geom_angle
C4 C1 H1A 109.5
C4 C1 H1B 109.5
H1A C1 H1B 109.5
C4 C1 H1C 109.5
H1A C1 H1C 109.5
H1B C1 H1C 109.5
C4 C2 H2A 109.5
C4 C2 H2B 109.5
H2A C2 H2B 109.5
C4 C2 H2C 109.5
H2A C2 H2C 109.5
H2B C2 H2C 109.5
C4 C3 H3A 109.5
C4 C3 H3B 109.5
H3A C3 H3B 109.5
C4 C3 H3C 109.5
H3A C3 H3C 109.5
H3B C3 H3C 109.5
C1 C4 C2 109.18(18)
C1 C4 C3 108.64(18)
C2 C4 C3 106.67(16)
C1 C4 C5 112.46(16)
C2 C4 C5 113.60(17)
C3 C4 C5 105.98(16)
C6 C5 C4 124.18(15)
C6 C5 H5A 106.3
C4 C5 H5A 106.3
C6 C5 H5B 106.3
C4 C5 H5B 106.3
H5A C5 H5B 106.4
N1 C6 C8 106.06(15)
N1 C6 C7 107.74(15)
C8 C6 C7 108.57(17)
N1 C6 C5 113.20(16)
C8 C6 C5 113.28(16)
C7 C6 C5 107.79(15)
C6 C7 H7A 109.5
C6 C7 H7B 109.5
H7A C7 H7B 109.5
C6 C7 H7C 109.5
H7A C7 H7C 109.5
H7B C7 H7C 109.5
C6 C8 H8A 109.5
C6 C8 H8B 109.5
H8A C8 H8B 109.5
C6 C8 H8C 109.5
H8A C8 H8C 109.5
H8B C8 H8C 109.5
O1 C9 N1 125.43(17)
O1 C9 C10 122.25(16)
N1 C9 C10 112.32(16)
N2 C10 C9 113.02(15)
N2 C10 H10A 109
C9 C10 H10A 109
N2 C10 H10B 109
C9 C10 H10B 109
H10A C10 H10B 107.8
C12 C11 C16 119.54(18)
C12 C11 N2 118.64(17)
C16 C11 N2 121.80(17)
C13 C12 C11 120.83(19)
C13 C12 H12 119.6
C11 C12 H12 119.6
C12 C13 C14 120.41(19)
C12 C13 H13 119.8
C14 C13 H13 119.8
C13 C14 C15 119.4(2)
C13 C14 H14 120.3
C15 C14 H14 120.3
C14 C15 C16 121.67(19)
C14 C15 H15 119.2
C16 C15 H15 119.2
C15 C16 C11 118.08(18)
C15 C16 C17 119.51(17)
C11 C16 C17 122.40(18)
N3 C17 C16 124.16(17)
N3 C17 C18 116.78(17)
C16 C17 C18 119.04(16)
C17 C18 H18A 109.5
C17 C18 H18B 109.5
H18A C18 H18B 109.5
C17 C18 H18C 109.5
H18A C18 H18C 109.5
H18B C18 H18C 109.5
N3 C19 C20 105.80(14)
N3 C19 C21 110.70(15)
C20 C19 C21 111.97(16)
N3 C19 H19 109.4
C20 C19 H19 109.4
C21 C19 H19 109.4
O2 C20 N2 122.56(18)
O2 C20 C19 122.81(18)
N2 C20 C19 114.61(17)
C19 C21 C22 111.48(16)
C19 C21 H21A 109.3
C22 C21 H21A 109.3
C19 C21 H21B 109.3
C22 C21 H21B 109.3
H21A C21 H21B 108
C21 C22 S1 108.96(14)
C21 C22 H22A 109.9
S1 C22 H22A 109.9
C21 C22 H22B 109.9
S1 C22 H22B 109.9
H22A C22 H22B 108.3
S1 C23 H23A 109.5
S1 C23 H23B 109.5
H23A C23 H23B 109.5
S1 C23 H23C 109.5
H23A C23 H23C 109.5
H23B C23 H23C 109.5
C9 N1 C6 126.46(15)
C9 N1 H1N 115.7(13)
C6 N1 H1N 114.7(14)
C20 N2 C11 123.55(16)
C20 N2 C10 117.47(17)
C11 N2 C10 118.98(16)
C17 N3 C19 117.20(16)
C23 S1 C22 101.77(10)

loop_
_geom_bond_atom_site_label_1
_geom_bond_atom_site_label_2
_geom_bond_distance
C1 C4 1.530(3)
C1 H1A 0.98
C1 H1B 0.98
C1 H1C 0.98
C2 C4 1.537(3)
C2 H2A 0.98
C2 H2B 0.98
C2 H2C 0.98
C3 C4 1.537(3)
C3 H3A 0.98
C3 H3B 0.98
C3 H3C 0.98
C4 C5 1.545(3)
C5 C6 1.543(3)
C5 H5A 0.99
C5 H5B 0.99
C6 N1 1.485(2)
C6 C8 1.523(3)
C6 C7 1.535(3)
C7 H7A 0.98
C7 H7B 0.98
C7 H7C 0.98
C8 H8A 0.98
C8 H8B 0.98
C8 H8C 0.98
C9 O1 1.230(2)
C9 N1 1.351(2)
C9 C10 1.522(3)
C10 N2 1.459(2)
C10 H10A 0.99
C10 H10B 0.99
C11 C12 1.397(3)
C11 C16 1.409(3)
C11 N2 1.425(3)
C12 C13 1.377(3)
C12 H12 0.95
C13 C14 1.383(3)
C13 H13 0.95
C14 C15 1.384(3)
C14 H14 0.95
C15 C16 1.402(3)
C15 H15 0.95
C16 C17 1.486(3)
C17 N3 1.286(2)
C17 C18 1.507(3)
C18 H18A 0.98
C18 H18B 0.98
C18 H18C 0.98
C19 N3 1.467(2)
C19 C20 1.516(3)
C19 C21 1.519(3)
C19 H19 1
C20 O2 1.227(2)
C20 N2 1.364(2)
C21 C22 1.526(3)
C21 H21A 0.99
C21 H21B 0.99
C22 S1 1.8074(19)
C22 H22A 0.99
C22 H22B 0.99
C23 S1 1.796(2)
C23 H23A 0.98
C23 H23B 0.98
C23 H23C 0.98
N1 H1N 0.88(2)

loop_
_geom_torsion_atom_site_label_1
_geom_torsion_atom_site_label_2
_geom_torsion_atom_site_label_3
_geom_torsion_atom_site_label_4
_geom_torsion
C1 C4 C5 C6 54.8(2)
C2 C4 C5 C6 -69.8(2)
C3 C4 C5 C6 173.41(17)
C4 C5 C6 N1 -67.0(2)
C4 C5 C6 C8 53.8(2)
C4 C5 C6 C7 173.93(16)
O1 C9 C10 N2 10.0(3)
N1 C9 C10 N2 -170.41(17)
C16 C11 C12 C13 0.8(3)
N2 C11 C12 C13 -177.74(17)
C11 C12 C13 C14 2.0(3)
C12 C13 C14 C15 -2.2(3)
C13 C14 C15 C16 -0.3(3)
C14 C15 C16 C11 3.0(3)
C14 C15 C16 C17 -175.66(17)
C12 C11 C16 C15 -3.2(3)
N2 C11 C16 C15 175.27(16)
C12 C11 C16 C17 175.44(17)
N2 C11 C16 C17 -6.1(3)
C15 C16 C17 N3 137.78(19)
C11 C16 C17 N3 -40.8(3)
C15 C16 C17 C18 -41.1(2)
C11 C16 C17 C18 140.30(18)
N3 C19 C20 O2 100.5(2)
C21 C19 C20 O2 -20.1(2)
N3 C19 C20 N2 -77.86(18)
C21 C19 C20 N2 161.46(15)
N3 C19 C21 C22 72.50(19)
C20 C19 C21 C22 -169.71(15)
C19 C21 C22 S1 178.97(12)
O1 C9 N1 C6 14.0(3)
C10 C9 N1 C6 -165.61(18)
C8 C6 N1 C9 176.26(19)
C7 C6 N1 C9 60.2(3)
C5 C6 N1 C9 -58.9(3)
O2 C20 N2 C11 -176.02(17)
C19 C20 N2 C11 2.4(2)
O2 C20 N2 C10 4.8(2)
C19 C20 N2 C10 -176.77(15)
C12 C11 N2 C20 -136.72(18)
C16 C11 N2 C20 44.8(3)
C12 C11 N2 C10 42.4(2)
C16 C11 N2 C10 -136.06(18)
C9 C10 N2 C20 -92.7(2)
C9 C10 N2 C11 88.1(2)
C16 C17 N3 C19 1.0(2)
C18 C17 N3 C19 179.89(16)
C20 C19 N3 C17 74.3(2)
C21 C19 N3 C17 -164.23(15)
C21 C22 S1 C23 165.24(14)
